data_1569015
loop_
_publ_author_name
'Benner, Florian'
'La Droitte, L&#xe9;o'
'Cador, Olivier'
'Le Guennic, Boris'
'Demir, Selvan'

_publ_section_title
;
 Magnetic hysteresis and large coercivity in bisbenzimidazole
 radical-bridged dilanthanide complexes.
;
_journal_issue 21
_journal_name_full 'Chemical science'
_journal_page_first 5577
_journal_page_last 5592
_journal_paper_doi 10.1039/d3sc01562a
_journal_volume 14
_journal_year 2023
_chemical_formula_moiety 'C54 H68 N4 Tb2, 2(C7 H8)'
_chemical_formula_sum 'C68 H84 N4 Tb2'
_chemical_formula_weight 1275.23
_space_group_crystal_system monoclinic
_space_group_IT_number 12
_space_group_name_Hall '-C 2y'
_space_group_name_H-M_alt 'C 1 2/m 1'
_atom_sites_solution_hydrogens geom
_atom_sites_solution_primary dual
_audit_creation_date 2022-05-14
_audit_creation_method
;
Olex2 1.2
(compiled 2018.05.29 svn.r3508 for OlexSys, GUI svn.r5506)
;
_audit_update_record
;
2022-05-14 deposited with the CCDC.	2023-04-10 downloaded from the CCDC.
;
_cell_angle_alpha 90
_cell_angle_beta 149.942(18)
_cell_angle_gamma 90
_cell_formula_units_Z 2
_cell_length_a 27.9083(18)
_cell_length_b 13.6251(2)
_cell_length_c 15.5343(10)
_cell_measurement_reflns_used 8374
_cell_measurement_temperature 100.00(10)
_cell_measurement_theta_max 76.8150
_cell_measurement_theta_min 3.1630
_cell_volume 2958.7(16)
_computing_cell_refinement 'CrysAlisPro 1.171.41.123a (Rigaku OD, 2022)'
_computing_data_collection 'CrysAlisPro 1.171.41.123a (Rigaku OD, 2022)'
_computing_data_reduction 'CrysAlisPro 1.171.41.123a (Rigaku OD, 2022)'
_computing_molecular_graphics 'Olex2 (Dolomanov et al., 2009)'
_computing_publication_material 'Olex2 (Dolomanov et al., 2009)'
_computing_structure_refinement 'ShelXL (Sheldrick, 2015)'
_computing_structure_solution 'ShelXT (Sheldrick, 2015)'
_diffrn_ambient_environment N~2~
_diffrn_ambient_temperature 100.00(10)
_diffrn_detector 'Hybrid Pixel Array Detector'
_diffrn_detector_area_resol_mean 10.0000
_diffrn_detector_type HyPix
_diffrn_measured_fraction_theta_full 0.998
_diffrn_measured_fraction_theta_max 0.965
_diffrn_measurement_details
;
List of Runs (angles in degrees, time in seconds):

  # Type    Start    End  Width  t~exp~   \w     \q     \k     \f   Frames
#--------------------------------------------------------------------------
  1  \w     49.00  74.00   0.50    0.95    --   47.70  74.00  32.00   50
  2  \w     86.00 178.00   0.50    3.81    --  107.11  74.00  32.00  184
  3  \w    140.00 177.00   0.50    3.81    --  107.11  57.00  90.00   74
  4  \w    117.00 174.00   0.50    3.81    --  107.11  37.00 -30.00  114
  5  \w    143.00 178.00   0.50    3.81    --  107.11  77.00 -90.00   70
  6  \w     47.00  80.00   0.50    3.81    --  107.11 -74.00 -95.00   66
  7  \w     37.00  65.00   0.50    3.81    --  107.11 -57.00 -30.00   56
  8  \w     39.00  65.00   0.50    3.81    --  107.11 -57.00  30.00   52
  9  \w     35.00  61.00   0.50    3.81    --  107.11 -57.00  60.00   52
 10  \w     40.00  76.00   0.50    3.81    --  107.11-125.00 120.00   72
 11  \w     77.00 102.00   0.50    3.81    --  107.11-125.00 120.00   50
 12  \w     35.00  65.00   0.50    3.81    --  107.11 -57.00 150.00   60
 13  \w     42.00 104.00   0.50    3.81    --  107.11 -99.00 -30.00  124
 14  \w     52.00 102.00   0.50    3.81    --  107.11-125.00 -90.00  100
 15  \w     37.00  65.00   0.50    3.81    --  107.11 -57.00-180.00   56
 16  \w      1.00  26.00   0.50    0.95    --   47.70 -74.00 -95.00   50
 17  \w    -25.00  25.00   0.50    0.95    --   47.70 -19.00 -90.00  100
 18  \w    -26.00  15.00   0.50    0.95    --   47.70 -19.00-150.00   82
 19  \w     38.00  63.00   0.50    3.81    --  107.11 -57.00 -60.00   50
 20  \w    -69.00  19.00   0.50    0.95    --  -47.70  74.00  32.00  176
 21  \w    -39.00 -14.00   0.50    3.81    --  -86.25  37.00-120.00   50
 22  \w    -78.00 -24.00   0.50    3.81    --  -86.25  74.00  32.00  108
 23  \w   -113.00 -27.00   0.50    0.95    --  -47.70 -74.00 -95.00  172
 24  \w   -136.00-111.00   0.50    3.81    --  -86.25 -74.00 -95.00   50
 25  \w   -159.00-133.00   0.50    3.81    --  -86.25 -57.00   0.00   52
 26  \w   -158.00-132.00   0.50    3.81    --  -86.25 -77.00 -30.00   52
;
_diffrn_measurement_device 'four-circle diffractometer'
_diffrn_measurement_device_type 'XtaLAB Synergy, Dualflex, HyPix'
_diffrn_measurement_method '\w scans'
_diffrn_orient_matrix_type 'CrysAlisPro convention (1999,Acta A55,543-557)'
_diffrn_orient_matrix_UB_11 -0.0313275000
_diffrn_orient_matrix_UB_12 0.0792548000
_diffrn_orient_matrix_UB_13 0.0162052000
_diffrn_orient_matrix_UB_21 -0.0995509000
_diffrn_orient_matrix_UB_22 -0.0480146000
_diffrn_orient_matrix_UB_23 -0.1485413000
_diffrn_orient_matrix_UB_31 0.0355013000
_diffrn_orient_matrix_UB_32 -0.0647440000
_diffrn_orient_matrix_UB_33 0.1299069000
_diffrn_radiation_monochromator mirror
_diffrn_radiation_probe x-ray
_diffrn_radiation_type CuK\a
_diffrn_radiation_wavelength 1.54184
_diffrn_reflns_av_R_equivalents 0.0256
_diffrn_reflns_av_unetI/netI 0.0230
_diffrn_reflns_Laue_measured_fraction_full 0.998
_diffrn_reflns_Laue_measured_fraction_max 0.965
_diffrn_reflns_limit_h_max 35
_diffrn_reflns_limit_h_min -35
_diffrn_reflns_limit_k_max 13
_diffrn_reflns_limit_k_min -17
_diffrn_reflns_limit_l_max 19
_diffrn_reflns_limit_l_min -19
_diffrn_reflns_number 11155
_diffrn_reflns_point_group_measured_fraction_full 0.998
_diffrn_reflns_point_group_measured_fraction_max 0.965
_diffrn_reflns_theta_full 67.684
_diffrn_reflns_theta_max 77.208
_diffrn_reflns_theta_min 3.174
_diffrn_source 'micro-focus sealed X-ray tube'
_diffrn_source_type 'PhotonJet (Cu) X-ray Source'
_exptl_absorpt_coefficient_mu 11.915
_exptl_absorpt_correction_T_max 0.764
_exptl_absorpt_correction_T_min 0.411
_exptl_absorpt_correction_type gaussian
_exptl_absorpt_process_details
;
CrysAlisPro 1.171.41.123a (Rigaku Oxford Diffraction, 2022)
Numerical absorption correction based on gaussian integration over
a multifaceted crystal model
Empirical absorption correction using spherical harmonics,
implemented in SCALE3 ABSPACK scaling algorithm.
;
_exptl_crystal_colour 'clear light green'
_exptl_crystal_colour_lustre clear
_exptl_crystal_colour_modifier light
_exptl_crystal_colour_primary green
_exptl_crystal_density_diffrn 1.431
_exptl_crystal_description block
_exptl_crystal_F_000 1300
_exptl_crystal_size_max 0.113
_exptl_crystal_size_mid 0.055
_exptl_crystal_size_min 0.055
_refine_diff_density_max 0.442
_refine_diff_density_min -0.853
_refine_diff_density_rms 0.073
_refine_ls_extinction_method none
_refine_ls_goodness_of_fit_ref 1.100
_refine_ls_hydrogen_treatment constr
_refine_ls_matrix_type full
_refine_ls_number_parameters 243
_refine_ls_number_reflns 3155
_refine_ls_number_restraints 0
_refine_ls_restrained_S_all 1.100
_refine_ls_R_factor_all 0.0258
_refine_ls_R_factor_gt 0.0251
_refine_ls_shift/su_max 0.001
_refine_ls_shift/su_mean 0.000
_refine_ls_structure_factor_coef Fsqd
_refine_ls_weighting_details 'w=1/[\s^2^(Fo^2^)+(0.0196P)^2^+10.2906P] where P=(Fo^2^+2Fc^2^)/3'
_refine_ls_weighting_scheme calc
_refine_ls_wR_factor_gt 0.0617
_refine_ls_wR_factor_ref 0.0620
_reflns_Friedel_coverage 0.000
_reflns_number_gt 3052
_reflns_number_total 3155
_reflns_threshold_expression 'I > 2\s(I)'
_cod_data_source_file d3sc01562a2.cif
_cod_data_source_block fb315_tbbbim_5_cell_check
_cod_depositor_comments 'Adding full bibliography for 1569012--1569017.cif.'
_cod_original_cell_volume 2958.7(8)
_cod_database_code 1569015
_shelxl_version_number 2013-3
_chemical_oxdiff_formula C68H84N4Tb2
_shelx_space_group_comment
;
The symmetry employed for this shelxl refinement is uniquely defined
by the following loop, which should always be used as a source of
symmetry information in preference to the above space-group names.
They are only intended as comments.
;
_shelx_estimated_absorpt_t_max 0.560
_shelx_estimated_absorpt_t_min 0.346
_diffrn_oxdiff_digest_frames
;
01b582c51b2d0432e1f422e9b0bbe32c4d02122c543
;
_reflns_odcompleteness_completeness 99.96
_reflns_odcompleteness_iscentric 1
_reflns_odcompleteness_theta 66.97
_olex2_refinement_description
;
1. Fixed Uiso
 At 1.2 times of:
  All C(H) groups
 At 1.5 times of:
  All C(H,H,H) groups
2. Others
 Fixed Sof: C15(0.5) H15A(0.5) H15B(0.5) H15C(0.5) H23A(0.5) H23B(0.5)
 H23C(0.5) C17(0.5) H17A(0.5) H17B(0.5) H17C(0.5) C16(0.5) H16A(0.5) H16B(0.5)
 H16C(0.5) C14(0.5) H14A(0.5) H14B(0.5) H14C(0.5) C20(0.5) H20A(0.5) H20B(0.5)
 H20C(0.5) C19(0.5) H19A(0.5) H19B(0.5) H19C(0.5) C18(0.5) H18A(0.5) H18B(0.5)
 H18C(0.5) C22(0.5) H22A(0.5) H22B(0.5) H22C(0.5) C13(0.5) H13A(0.5) H13B(0.5)
 H13C(0.5) C21(0.5) H21A(0.5) H21B(0.5) H21C(0.5)
3.a Aromatic/amide H refined with riding coordinates:
 C3(H3), C6(H6), C4(H4), C27(H27), C5(H5), C25(H25), C26(H26)
3.b Idealised Me refined as rotating group:
 C15(H15A,H15B,H15C), C23(H23A,H23B,H23C), C17(H17A,H17B,H17C), C16(H16A,H16B,
 H16C), C14(H14A,H14B,H14C), C20(H20A,H20B,H20C), C19(H19A,H19B,H19C), C18(H18A,
 H18B,H18C), C22(H22A,H22B,H22C), C13(H13A,H13B,H13C), C21(H21A,H21B,H21C)
;
_olex2_submission_special_instructions 'No special instructions were received'
_oxdiff_exptl_absorpt_empirical_details
;
Empirical correction (ABSPACK) includes:
- Absorption correction using spherical harmonics
- Frame scaling
- Detector area scaling
;
_oxdiff_exptl_absorpt_empirical_full_max 1.198
_oxdiff_exptl_absorpt_empirical_full_min 0.810

loop_
_space_group_symop_operation_xyz
'x, y, z'
'-x, y, -z'
'x+1/2, y+1/2, z'
'-x+1/2, y+1/2, -z'
'-x, -y, -z'
'x, -y, z'
'-x+1/2, -y+1/2, -z'
'x+1/2, -y+1/2, z'

loop_
_atom_site_label
_atom_site_type_symbol
_atom_site_fract_x
_atom_site_fract_y
_atom_site_fract_z
_atom_site_U_iso_or_equiv
_atom_site_adp_type
_atom_site_occupancy
_atom_site_site_symmetry_order
_atom_site_calc_flag
_atom_site_refinement_flags_posn
_atom_site_refinement_flags_adp
_atom_site_refinement_flags_occupancy
_atom_site_disorder_assembly
_atom_site_disorder_group
Tb01 Tb 0.43135(2) 0.5000 0.58352(2) 0.01582(7) Uani 1 2 d S T P A .
N1 N 0.6231(2) 0.5000 0.6500(4) 0.0163(5) Uani 1 2 d S T P . .
N2 N 0.5717(2) 0.5000 0.7105(4) 0.0187(6) Uani 1 2 d S T P . .
C2 C 0.7025(2) 0.5000 0.8273(4) 0.0174(7) Uani 1 2 d S T P . .
C3 C 0.8003(3) 0.5000 0.9596(5) 0.0220(7) Uani 1 2 d S T P . .
H3 H 0.8219 0.5000 0.9352 0.026 Uiso 1 2 calc RS T P . .
C7 C 0.6708(2) 0.5000 0.8639(4) 0.0199(7) Uani 1 2 d S T P . .
C1 C 0.5491(2) 0.5000 0.5909(4) 0.0151(6) Uani 1 2 d S T P . .
C6 C 0.7360(3) 0.5000 1.0338(5) 0.0312(9) Uani 1 2 d S T P . .
H6 H 0.7149 0.5000 1.0591 0.037 Uiso 1 2 calc RS T P . .
C4 C 0.8643(3) 0.5000 1.1270(5) 0.0276(8) Uani 1 2 d S T P . .
H4 H 0.9310 0.5000 1.2193 0.033 Uiso 1 2 calc RS T P . .
C27 C -0.0047(3) 0.5000 0.1056(5) 0.0336(9) Uani 1 2 d S T P . .
H27 H -0.0510 0.5000 -0.0111 0.040 Uiso 1 2 calc RS T P . .
C5 C 0.8324(3) 0.5000 1.1633(5) 0.0370(10) Uani 1 2 d S T P . .
H5 H 0.8782 0.5000 1.2797 0.044 Uiso 1 2 calc RS T P . .
C11 C 0.3315(2) 0.3400(2) 0.4656(4) 0.0389(8) Uani 1 1 d . . . . .
C25 C 0.0949(2) 0.4131(3) 0.3580(4) 0.0475(9) Uani 1 1 d . . . . .
H25 H 0.1173 0.3523 0.4150 0.057 Uiso 1 1 calc R . . . .
C26 C 0.0286(2) 0.4136(2) 0.1898(4) 0.0427(8) Uani 1 1 d . . . . .
H26 H 0.0058 0.3532 0.1317 0.051 Uiso 1 1 calc R . . . .
C24 C 0.1295(3) 0.5000 0.4454(5) 0.0431(13) Uani 1 2 d S T P . .
C9 C 0.4725(3) 0.3523(3) 0.7533(4) 0.0528(11) Uani 1 1 d . . . . .
C15 C 0.3586(4) 0.3824(4) 0.6834(7) 0.0229(10) Uani 0.5 1 d . . . A 1
H15A H 0.2927 0.4042 0.5907 0.034 Uiso 0.5 1 calc GR . . A 1
H15B H 0.4032 0.4325 0.7737 0.034 Uiso 0.5 1 calc GR . . A 1
H15C H 0.3697 0.3207 0.7315 0.034 Uiso 0.5 1 calc GR . . A 1
C23 C 0.2033(4) 0.5000 0.6312(7) 0.108(4) Uani 1 2 d S T P . .
H23A H 0.1776 0.4661 0.6417 0.161 Uiso 0.5 1 calc GR . . B -1
H23B H 0.2193 0.5678 0.6713 0.161 Uiso 0.5 1 calc GR . . B -1
H23C H 0.2611 0.4661 0.7011 0.161 Uiso 0.5 1 calc GR . . B -1
C17 C 0.3505(5) 0.2671(4) 0.3553(8) 0.0282(12) Uani 0.5 1 d . . . A 1
H17A H 0.3414 0.1961 0.3471 0.042 Uiso 0.5 1 calc GR . . A 1
H17B H 0.3898 0.2807 0.3656 0.042 Uiso 0.5 1 calc GR . . A 1
H17C H 0.2881 0.2991 0.2519 0.042 Uiso 0.5 1 calc GR . . A 1
C16 C 0.2206(3) 0.3491(4) 0.3072(6) 0.0252(11) Uani 0.5 1 d . . . C 1
H16A H 0.1953 0.2864 0.2886 0.038 Uiso 0.5 1 calc GR . . C 1
H16B H 0.1898 0.3662 0.2046 0.038 Uiso 0.5 1 calc GR . . C 1
H16C H 0.2076 0.4005 0.3295 0.038 Uiso 0.5 1 calc GR . . C 1
C14 C 0.5722(4) 0.3510(4) 0.9562(6) 0.0264(11) Uani 0.5 1 d . . . C 1
H14A H 0.6204 0.3207 0.9940 0.040 Uiso 0.5 1 calc GR . . C 1
H14B H 0.5666 0.3132 1.0009 0.040 Uiso 0.5 1 calc GR . . C 1
H14C H 0.5915 0.4184 0.9998 0.040 Uiso 0.5 1 calc GR . . C 1
C20 C 0.2872(4) 0.3862(4) 0.5383(8) 0.0281(12) Uani 0.5 1 d . . . A 2
H20A H 0.3113 0.4143 0.6296 0.042 Uiso 0.5 1 calc GR . . A 2
H20B H 0.2541 0.3244 0.4989 0.042 Uiso 0.5 1 calc GR . . A 2
H20C H 0.2426 0.4324 0.4419 0.042 Uiso 0.5 1 calc GR . . A 2
C19 C 0.5156(4) 0.3759(4) 0.9134(7) 0.0296(12) Uani 0.5 1 d . . . C 2
H19A H 0.5825 0.3963 1.0116 0.044 Uiso 0.5 1 calc GR . . C 2
H19B H 0.5120 0.3170 0.9439 0.044 Uiso 0.5 1 calc GR . . C 2
H19C H 0.4786 0.4288 0.8827 0.044 Uiso 0.5 1 calc GR . . C 2
C18 C 0.5989(4) 0.2923(5) 0.8651(8) 0.0343(13) Uani 0.5 1 d . . . A 2
H18A H 0.6237 0.3073 0.8462 0.051 Uiso 0.5 1 calc GR . . A 2
H18B H 0.6089 0.2225 0.8932 0.051 Uiso 0.5 1 calc GR . . A 2
H18C H 0.6326 0.3321 0.9603 0.051 Uiso 0.5 1 calc GR . . A 2
C22 C 0.4267(5) 0.2639(5) 0.4691(9) 0.0353(13) Uani 0.5 1 d . . . A 2
H22A H 0.3705 0.2684 0.3442 0.053 Uiso 0.5 1 calc GR . . A 2
H22B H 0.4447 0.1948 0.5042 0.053 Uiso 0.5 1 calc GR . . A 2
H22C H 0.4800 0.3000 0.5259 0.053 Uiso 0.5 1 calc GR . . A 2
C13 C 0.5679(4) 0.2640(5) 0.7586(8) 0.0323(13) Uani 0.5 1 d . . . A 1
H13A H 0.6281 0.3009 0.8544 0.048 Uiso 0.5 1 calc GR . . A 1
H13B H 0.5439 0.2631 0.6620 0.048 Uiso 0.5 1 calc GR . . A 1
H13C H 0.5790 0.1966 0.7955 0.048 Uiso 0.5 1 calc GR . . A 1
C21 C 0.2327(4) 0.3266(5) 0.2663(7) 0.0299(12) Uani 0.5 1 d . . . C 2
H21A H 0.1905 0.3813 0.2158 0.045 Uiso 0.5 1 calc GR . . C 2
H21B H 0.2037 0.2646 0.2395 0.045 Uiso 0.5 1 calc GR . . C 2
H21C H 0.2422 0.3255 0.2185 0.045 Uiso 0.5 1 calc GR . . C 2
C10 C 0.3749(3) 0.3660(2) 0.6108(6) 0.0447(8) Uani 1 1 d . . . . .
C8 C 0.4903(2) 0.3158(3) 0.6995(5) 0.0515(10) Uani 1 1 d . . . . .
C12 C 0.4031(3) 0.3087(2) 0.5213(5) 0.0432(8) Uani 1 1 d . . . . .

loop_
_atom_site_aniso_label
_atom_site_aniso_U_11
_atom_site_aniso_U_22
_atom_site_aniso_U_33
_atom_site_aniso_U_23
_atom_site_aniso_U_13
_atom_site_aniso_U_12
Tb01 0.01561(10) 0.01884(11) 0.01357(10) 0.000 0.01271(9) 0.000
N1 0.0156(13) 0.0178(14) 0.0144(13) 0.000 0.0128(12) 0.000
N2 0.0152(13) 0.0251(15) 0.0125(13) 0.000 0.0115(12) 0.000
C2 0.0162(16) 0.0190(16) 0.0149(15) 0.000 0.0132(15) 0.000
C3 0.0196(17) 0.0243(18) 0.0210(17) 0.000 0.0174(16) 0.000
C7 0.0150(16) 0.0259(18) 0.0130(15) 0.000 0.0113(15) 0.000
C1 0.0170(16) 0.0140(15) 0.0154(16) 0.000 0.0142(15) 0.000
C6 0.0210(18) 0.056(3) 0.0168(17) 0.000 0.0164(17) 0.000
C4 0.0144(16) 0.040(2) 0.0165(17) 0.000 0.0116(16) 0.000
C27 0.0209(18) 0.052(3) 0.0223(19) 0.000 0.0179(18) 0.000
C5 0.0185(18) 0.067(3) 0.0144(17) 0.000 0.0126(17) 0.000
C11 0.0203(13) 0.0208(14) 0.0233(14) 0.0035(11) 0.0113(13) -0.0027(11)
C25 0.0270(15) 0.048(2) 0.0416(18) 0.0199(16) 0.0260(16) 0.0029(14)
C26 0.0287(15) 0.0312(17) 0.0411(18) -0.0102(14) 0.0263(15) -0.0070(13)
C24 0.0181(19) 0.090(4) 0.022(2) 0.000 0.0176(18) 0.000
C9 0.063(2) 0.0369(19) 0.0261(15) -0.0106(14) 0.0338(18) -0.0291(17)
C15 0.025(3) 0.027(3) 0.027(3) 0.000(2) 0.024(3) -0.005(2)
C23 0.030(3) 0.264(12) 0.025(3) 0.000 0.024(3) 0.000
C17 0.046(3) 0.022(3) 0.035(3) -0.007(2) 0.038(3) -0.005(2)
C16 0.015(2) 0.037(3) 0.013(2) -0.004(2) 0.010(2) -0.007(2)
C14 0.021(2) 0.031(3) 0.016(2) 0.005(2) 0.015(2) 0.002(2)
C20 0.032(3) 0.030(3) 0.038(3) -0.001(2) 0.033(3) -0.003(2)
C19 0.034(3) 0.028(3) 0.020(2) 0.007(2) 0.022(3) 0.004(2)
C18 0.029(3) 0.029(3) 0.038(3) 0.011(3) 0.028(3) 0.009(2)
C22 0.052(4) 0.032(3) 0.046(4) -0.008(3) 0.046(4) -0.006(3)
C13 0.036(3) 0.028(3) 0.040(3) 0.011(3) 0.034(3) 0.010(2)
C21 0.021(3) 0.034(3) 0.016(2) -0.004(2) 0.013(2) -0.009(2)
C10 0.083(2) 0.0209(14) 0.093(3) -0.0093(16) 0.085(2) -0.0089(15)
C8 0.0347(17) 0.0357(18) 0.069(2) 0.0307(18) 0.0428(19) 0.0157(14)
C12 0.093(3) 0.0179(14) 0.071(2) 0.0023(14) 0.078(2) 0.0023(15)

loop_
_atom_type_symbol
_atom_type_description
_atom_type_scat_dispersion_real
_atom_type_scat_dispersion_imag
_atom_type_scat_source
C C 0.0181 0.0091 'International Tables Vol C Tables 4.2.6.8 and 6.1.1.4'
H H 0.0000 0.0000 'International Tables Vol C Tables 4.2.6.8 and 6.1.1.4'
N N 0.0311 0.0180 'International Tables Vol C Tables 4.2.6.8 and 6.1.1.4'
Tb Tb -9.1472 9.1891 'International Tables Vol C Tables 4.2.6.8 and 6.1.1.4'

loop_
_exptl_crystal_face_index_h
_exptl_crystal_face_index_k
_exptl_crystal_face_index_l
_exptl_crystal_face_perp_dist
-3 2 2 0.0266
4 1 -1 0.0520
3 2 -3 0.0230
-5 0 1 0.0554
-7 -2 3 0.0458
6 2 -3 0.0322
5 0 -3 0.0294
-1 -1 2 0.0347
-3 -2 3 0.0324
4 3 -1 0.0355
5 3 -3 0.0229
1 -1 -1 0.0386
-1 -1 -1 0.0497
-5 4 4 0.0286
3 -2 -2 0.0284
1 -3 -1 0.0413
-5 3 1 0.0465
-1 2 0 0.0296
1 3 -1 0.0257
-1 -4 1 0.0402
1 3 1 0.0322
7 1 -4 0.0284
-4 0 3 0.0367

loop_
_geom_angle_atom_site_label_1
_geom_angle_atom_site_label_2
_geom_angle_atom_site_label_3
_geom_angle
_geom_angle_site_symmetry_1
_geom_angle_site_symmetry_3
_geom_angle_publ_flag
N1 Tb01 C11 92.47(9) 5_666 . ?
N1 Tb01 C11 92.47(9) 5_666 6_565 ?
N1 Tb01 C9 130.87(8) 5_666 6_565 ?
N1 Tb01 C9 130.87(8) 5_666 . ?
N1 Tb01 C10 122.85(9) 5_666 . ?
N1 Tb01 C10 122.85(9) 5_666 6_565 ?
N1 Tb01 C8 103.36(11) 5_666 . ?
N1 Tb01 C8 103.36(11) 5_666 6_565 ?
N1 Tb01 C12 81.47(6) 5_666 . ?
N1 Tb01 C12 81.47(6) 5_666 6_565 ?
N2 Tb01 N1 72.37(10) . 5_666 ?
N2 Tb01 C11 123.68(8) . 6_565 ?
N2 Tb01 C11 123.68(8) . . ?
N2 Tb01 C9 100.77(12) . 6_565 ?
N2 Tb01 C9 100.77(12) . . ?
N2 Tb01 C10 129.09(9) . 6_565 ?
N2 Tb01 C10 129.09(9) . . ?
N2 Tb01 C8 80.37(7) . . ?
N2 Tb01 C8 80.37(7) . 6_565 ?
N2 Tb01 C12 93.34(8) . . ?
N2 Tb01 C12 93.34(8) . 6_565 ?
C11 Tb01 C11 110.52(14) . 6_565 ?
C11 Tb01 C9 126.86(14) 6_565 . ?
C11 Tb01 C9 126.86(14) . 6_565 ?
C11 Tb01 C9 50.00(10) 6_565 6_565 ?
C11 Tb01 C9 50.00(10) . . ?
C11 Tb01 C10 30.39(11) . . ?
C11 Tb01 C10 105.05(11) . 6_565 ?
C11 Tb01 C10 30.39(11) 6_565 6_565 ?
C11 Tb01 C10 105.06(11) 6_565 . ?
C11 Tb01 C8 154.74(11) 6_565 . ?
C11 Tb01 C8 50.10(10) . . ?
C11 Tb01 C8 154.74(11) . 6_565 ?
C11 Tb01 C8 50.10(10) 6_565 6_565 ?
C9 Tb01 C9 98.25(17) . 6_565 ?
C9 Tb01 C10 30.06(13) 6_565 6_565 ?
C9 Tb01 C10 99.63(12) 6_565 . ?
C9 Tb01 C10 30.06(13) . . ?
C9 Tb01 C10 99.63(12) . 6_565 ?
C9 Tb01 C8 30.08(13) 6_565 6_565 ?
C9 Tb01 C8 123.85(13) . 6_565 ?
C9 Tb01 C8 123.85(13) 6_565 . ?
C9 Tb01 C8 30.08(13) . . ?
C10 Tb01 C10 86.14(13) . 6_565 ?
C8 Tb01 C10 49.77(10) 6_565 6_565 ?
C8 Tb01 C10 129.70(12) 6_565 . ?
C8 Tb01 C10 129.70(12) . 6_565 ?
C8 Tb01 C10 49.77(10) . . ?
C8 Tb01 C8 140.29(19) 6_565 . ?
C12 Tb01 C11 138.82(12) . 6_565 ?
C12 Tb01 C11 30.36(11) 6_565 6_565 ?
C12 Tb01 C11 30.36(11) . . ?
C12 Tb01 C11 138.82(12) 6_565 . ?
C12 Tb01 C9 147.31(11) . 6_565 ?
C12 Tb01 C9 49.84(10) 6_565 6_565 ?
C12 Tb01 C9 49.84(10) . . ?
C12 Tb01 C9 147.31(11) 6_565 . ?
C12 Tb01 C10 134.33(10) . 6_565 ?
C12 Tb01 C10 134.33(10) 6_565 . ?
C12 Tb01 C10 49.93(9) . . ?
C12 Tb01 C10 49.93(9) 6_565 6_565 ?
C12 Tb01 C8 30.30(12) . . ?
C12 Tb01 C8 170.32(13) 6_565 . ?
C12 Tb01 C8 30.30(12) 6_565 6_565 ?
C12 Tb01 C8 170.32(13) . 6_565 ?
C12 Tb01 C12 158.84(16) . 6_565 ?
C2 N1 Tb01 145.3(2) . 5_666 ?
C1 N1 Tb01 111.8(2) . 5_666 ?
C1 N1 C2 102.9(3) . . ?
C7 N2 Tb01 144.5(2) . . ?
C1 N2 Tb01 112.3(2) . . ?
C1 N2 C7 103.2(3) . . ?
N1 C2 C3 130.2(3) . . ?
N1 C2 C7 108.7(3) . . ?
C3 C2 C7 121.1(3) . . ?
C4 C3 C2 117.5(3) . . ?
N2 C7 C2 108.8(3) . . ?
N2 C7 C6 130.2(3) . . ?
C6 C7 C2 121.0(3) . . ?
N1 C1 C1 121.7(4) . 5_666 ?
N2 C1 N1 116.5(3) . . ?
N2 C1 C1 121.8(4) . 5_666 ?
C5 C6 C7 117.4(4) . . ?
C3 C4 C5 121.3(3) . . ?
C26 C27 C26 119.6(4) . 6_565 ?
C6 C5 C4 121.7(4) . . ?
C16 C11 Tb01 119.0(3) . . ?
C21 C11 Tb01 117.4(3) . . ?
C10 C11 Tb01 75.62(17) . . ?
C10 C11 C16 106.8(4) . . ?
C10 C11 C21 143.8(4) . . ?
C12 C11 Tb01 74.76(18) . . ?
C12 C11 C16 145.2(4) . . ?
C12 C11 C21 108.5(4) . . ?
C12 C11 C10 107.6(3) . . ?
C26 C25 C24 120.7(3) . . ?
C27 C26 C25 120.5(3) . . ?
C25 C24 C25 118.0(4) . 6_565 ?
C25 C24 C23 121.0(2) . . ?
C25 C24 C23 121.0(2) 6_565 . ?
C14 C9 Tb01 119.3(3) . . ?
C19 C9 Tb01 119.2(3) . . ?
C10 C9 Tb01 75.46(19) . . ?
C10 C9 C14 145.3(4) . . ?
C10 C9 C19 104.5(4) . . ?
C8 C9 Tb01 75.26(18) . . ?
C8 C9 C14 105.6(4) . . ?
C8 C9 C19 146.4(4) . . ?
C8 C9 C10 108.7(3) . . ?
C11 C10 Tb01 73.99(18) . . ?
C11 C10 C15 144.9(4) . . ?
C11 C10 C20 104.2(4) . . ?
C9 C10 Tb01 74.48(18) . . ?
C9 C10 C11 107.8(3) . . ?
C9 C10 C15 105.4(4) . . ?
C9 C10 C20 147.4(4) . . ?
C15 C10 Tb01 126.8(3) . . ?
C20 C10 Tb01 121.5(3) . . ?
C9 C8 Tb01 74.7(2) . . ?
C9 C8 C18 106.3(4) . . ?
C9 C8 C13 145.4(4) . . ?
C9 C8 C12 107.6(3) . . ?
C18 C8 Tb01 119.4(3) . . ?
C13 C8 Tb01 122.4(3) . . ?
C12 C8 Tb01 74.16(18) . . ?
C12 C8 C18 145.9(5) . . ?
C12 C8 C13 106.2(4) . . ?
C11 C12 Tb01 74.88(17) . . ?
C11 C12 C17 106.6(4) . . ?
C11 C12 C22 146.2(4) . . ?
C11 C12 C8 108.3(3) . . ?
C17 C12 Tb01 120.2(3) . . ?
C22 C12 Tb01 116.9(3) . . ?
C8 C12 Tb01 75.54(19) . . ?
C8 C12 C17 144.5(4) . . ?
C8 C12 C22 105.3(4) . . ?

loop_
_geom_bond_atom_site_label_1
_geom_bond_atom_site_label_2
_geom_bond_distance
_geom_bond_site_symmetry_2
_geom_bond_publ_flag
Tb01 N1 2.434(3) 5_666 ?
Tb01 N2 2.422(3) . ?
Tb01 C11 2.653(3) 6_565 ?
Tb01 C11 2.653(3) . ?
Tb01 C9 2.661(3) . ?
Tb01 C9 2.661(3) 6_565 ?
Tb01 C10 2.674(3) 6_565 ?
Tb01 C10 2.674(3) . ?
Tb01 C8 2.669(3) . ?
Tb01 C8 2.669(3) 6_565 ?
Tb01 C12 2.651(3) 6_565 ?
Tb01 C12 2.651(3) . ?
N1 Tb01 2.434(3) 5_666 ?
N1 C2 1.390(4) . ?
N1 C1 1.352(4) . ?
N2 C7 1.385(4) . ?
N2 C1 1.349(4) . ?
C2 C3 1.402(5) . ?
C2 C7 1.405(5) . ?
C3 C4 1.383(5) . ?
C7 C6 1.401(5) . ?
C1 C1 1.446(6) 5_666 ?
C6 C5 1.383(6) . ?
C4 C5 1.406(6) . ?
C27 C26 1.363(4) 6_565 ?
C27 C26 1.363(4) . ?
C11 C16 1.570(6) . ?
C11 C21 1.564(6) . ?
C11 C10 1.396(5) . ?
C11 C12 1.389(5) . ?
C25 C26 1.371(5) . ?
C25 C24 1.382(5) . ?
C24 C25 1.382(5) 6_565 ?
C24 C23 1.510(7) . ?
C9 C14 1.580(6) . ?
C9 C19 1.599(6) . ?
C9 C10 1.384(6) . ?
C9 C8 1.383(6) . ?
C15 C10 1.555(6) . ?
C17 C12 1.603(6) . ?
C20 C10 1.602(6) . ?
C18 C8 1.552(6) . ?
C22 C12 1.547(6) . ?
C13 C8 1.609(7) . ?
C8 C12 1.391(6) . ?

loop_
_exptl_oxdiff_crystal_face_indexfrac_h
_exptl_oxdiff_crystal_face_indexfrac_k
_exptl_oxdiff_crystal_face_indexfrac_l
_exptl_oxdiff_crystal_face_x
_exptl_oxdiff_crystal_face_y
_exptl_oxdiff_crystal_face_z
-2.9979 1.9987 1.9983 0.2847 -0.0944 0.0238
3.9981 1.0001 -0.9993 -0.0622 -0.2976 -0.0526
2.9998 1.9987 -2.9986 0.0158 0.0508 -0.4124
-4.9970 -0.0010 0.9990 0.1727 0.3491 -0.0476
-6.9971 -1.9998 2.9982 0.1093 0.3472 0.2705
5.9978 1.9995 -2.9983 -0.0780 -0.2477 -0.3060
4.9977 0.0004 -2.9980 -0.2051 -0.0522 -0.2121
-1.0004 -0.9991 1.9991 -0.0154 -0.1494 0.2889
-2.9998 -1.9987 2.9986 -0.0158 -0.0508 0.4124
3.9989 2.9990 -0.9997 0.0962 -0.3936 -0.1821
4.9989 2.9987 -2.9986 0.0325 -0.1962 -0.4062
0.9993 -0.9995 -0.9992 -0.1267 0.0969 -0.0296
-0.9994 -1.0000 -0.9994 -0.0641 0.2960 -0.1006
-4.9964 3.9976 3.9967 0.5381 -0.2882 0.0830
2.9979 -1.9987 -1.9983 -0.2847 0.0944 -0.0238
0.9985 -2.9983 -0.9988 -0.2851 0.1929 0.0998
-4.9958 2.9973 0.9984 0.4102 0.2051 -0.2417
-0.9985 1.9986 -0.0005 0.1897 0.0035 -0.1649
1.0009 2.9982 -1.0000 0.1901 -0.0951 -0.2885
-1.0013 -3.9977 1.0002 -0.2693 0.1431 0.3532
1.0002 2.9988 0.9990 0.2225 -0.3920 -0.0289
6.9971 1.0000 -3.9975 -0.2047 -0.1508 -0.3356
-3.9983 -0.0001 2.9981 0.1738 -0.0473 0.2475
